data_7157434
loop_
_publ_author_name
'Furuta, Shohei'
'Mori, Toshiaki'
'Yoshigoe, Yusuke'
'Sekine, Kohei'
'Kuninobu, Yoichiro'

_publ_section_title
;
 Synthesis, structures and photophysical properties of hexacoordinated
 organosilicon compounds with 2-(2-pyridyl)phenyl groups.
;
_journal_issue 17
_journal_name_full 'Organic &amp; biomolecular chemistry'
_journal_page_first 3239
_journal_page_last 3242
_journal_paper_doi 10.1039/d0ob00484g
_journal_volume 18
_journal_year 2020
_chemical_formula_moiety 'C26 H26 F2 N4 Si, C H2 Cl2'
_chemical_formula_sum 'C27 H28 Cl2 F2 N4 Si'
_chemical_formula_weight 545.52
_space_group_crystal_system monoclinic
_space_group_IT_number 14
_space_group_name_Hall '-P 2ybc'
_space_group_name_H-M_alt 'P 1 21/c 1'
_atom_sites_solution_hydrogens geom
_atom_sites_solution_primary iterative
_audit_creation_date 2020-01-29
_audit_creation_method
;
Olex2 1.2
(compiled 2018.05.29 svn.r3508 for OlexSys, GUI svn.r5506)
;
_cell_angle_alpha 90
_cell_angle_beta 94.326(3)
_cell_angle_gamma 90
_cell_formula_units_Z 4
_cell_length_a 14.1097(4)
_cell_length_b 10.9238(3)
_cell_length_c 17.0344(5)
_cell_measurement_reflns_used 21607
_cell_measurement_temperature 123
_cell_measurement_theta_max 30.9210
_cell_measurement_theta_min 1.8630
_cell_volume 2618.06(13)
_computing_cell_refinement 'CrysAlisPro 1.171.39.46 (Rigaku OD, 2018)'
_computing_data_collection 'CrysAlisPro 1.171.39.46 (Rigaku OD, 2018)'
_computing_data_reduction 'CrysAlisPro 1.171.39.46 (Rigaku OD, 2018)'
_computing_molecular_graphics 'Olex2 (Dolomanov et al., 2009)'
_computing_publication_material 'Olex2 (Dolomanov et al., 2009)'
_computing_structure_refinement 'ShelXL (Sheldrick, 2015)'
_computing_structure_solution 'olex2.solve (Bourhis et al., 2015)'
_diffrn_ambient_temperature 123
_diffrn_detector 'CCD plate'
_diffrn_detector_area_resol_mean 28.5714
_diffrn_detector_type 'Rigaku Saturn70 area detector'
_diffrn_measured_fraction_theta_full 0.999
_diffrn_measured_fraction_theta_max 0.999
_diffrn_measurement_details
;
List of Runs (angles in degrees, time in seconds):

  # Type    Start    End  Width  t~exp~   \w     \q     \k     \f   Frames
--------------------------------------------------------------------------
  1  \w   -110.00  70.00   0.50   16.00    --  -20.00  45.00   0.00  360
  2  \w   -110.00  70.00   0.50   16.00    --  -20.00  45.00  90.00  360
  3  \w   -110.00  70.00   0.50   16.00    --  -20.00  45.00 270.00  360
;
_diffrn_measurement_device 'abstract diffractometer'
_diffrn_measurement_device_type 'dtrek-CrysAlisPro-abstract goniometer imported rigaku-d*trek images'
_diffrn_measurement_method '\w scans'
_diffrn_orient_matrix_type 'CrysAlisPro convention (1999,Acta A55,543-557)'
_diffrn_orient_matrix_UB_11 -0.0458862000
_diffrn_orient_matrix_UB_12 -0.0266073000
_diffrn_orient_matrix_UB_13 -0.0054607000
_diffrn_orient_matrix_UB_21 -0.0208702000
_diffrn_orient_matrix_UB_22 0.0577327000
_diffrn_orient_matrix_UB_23 0.0066810000
_diffrn_orient_matrix_UB_31 -0.0011590000
_diffrn_orient_matrix_UB_32 0.0130271000
_diffrn_orient_matrix_UB_33 -0.0408764000
_diffrn_radiation_detector CCD
_diffrn_radiation_monochromator graphite
_diffrn_radiation_probe x-ray
_diffrn_radiation_type MoK\a
_diffrn_radiation_wavelength 0.71073
_diffrn_reflns_av_R_equivalents 0.1704
_diffrn_reflns_av_unetI/netI 0.0737
_diffrn_reflns_Laue_measured_fraction_full 0.999
_diffrn_reflns_Laue_measured_fraction_max 0.999
_diffrn_reflns_limit_h_max 18
_diffrn_reflns_limit_h_min -18
_diffrn_reflns_limit_k_max 14
_diffrn_reflns_limit_k_min -14
_diffrn_reflns_limit_l_max 22
_diffrn_reflns_limit_l_min -21
_diffrn_reflns_number 30027
_diffrn_reflns_point_group_measured_fraction_full 0.999
_diffrn_reflns_point_group_measured_fraction_max 0.999
_diffrn_reflns_theta_full 25.242
_diffrn_reflns_theta_max 27.484
_diffrn_reflns_theta_min 2.217
_diffrn_source 'fine-focus sealed X-ray tube'
_diffrn_source_current 16.0000
_diffrn_source_power 0.8000
_diffrn_source_type 'Enhance (Mo) X-ray Source'
_diffrn_source_voltage 50.0000
_exptl_absorpt_coefficient_mu 0.332
_exptl_absorpt_correction_T_max 1.00000
_exptl_absorpt_correction_T_min 0.80033
_exptl_absorpt_correction_type multi-scan
_exptl_absorpt_process_details
;
CrysAlisPro 1.171.39.46 (Rigaku Oxford Diffraction, 2018)
Empirical absorption correction using spherical harmonics,
 implemented in SCALE3 ABSPACK scaling algorithm.
;
_exptl_crystal_colour colourless
_exptl_crystal_colour_primary colourless
_exptl_crystal_density_diffrn 1.384
_exptl_crystal_description prism
_exptl_crystal_F_000 1136
_exptl_crystal_size_max 0.2
_exptl_crystal_size_mid 0.2
_exptl_crystal_size_min 0.2
_refine_diff_density_max 1.067
_refine_diff_density_min -1.094
_refine_diff_density_rms 0.169
_refine_ls_extinction_method none
_refine_ls_goodness_of_fit_ref 1.047
_refine_ls_hydrogen_treatment constr
_refine_ls_matrix_type full
_refine_ls_number_parameters 329
_refine_ls_number_reflns 5995
_refine_ls_number_restraints 0
_refine_ls_restrained_S_all 1.047
_refine_ls_R_factor_all 0.0894
_refine_ls_R_factor_gt 0.0818
_refine_ls_shift/su_max 0.001
_refine_ls_shift/su_mean 0.000
_refine_ls_structure_factor_coef Fsqd
_refine_ls_weighting_details 'w=1/[\s^2^(Fo^2^)+(0.1427P)^2^+2.0241P] where P=(Fo^2^+2Fc^2^)/3'
_refine_ls_weighting_scheme calc
_refine_ls_wR_factor_gt 0.2105
_refine_ls_wR_factor_ref 0.2219
_reflns_Friedel_coverage 0.000
_reflns_number_gt 5148
_reflns_number_total 5995
_reflns_threshold_expression 'I > 2\s(I)'
_cod_data_source_file d0ob00484g5.cif
_cod_data_source_block 2b
_cod_depositor_comments 'Adding full bibliography for 7157434--7157436.cif.'
_cod_database_code 7157434
_shelx_shelxl_version_number 2018/3
_chemical_oxdiff_formula 'C11 H10 N O'
_shelx_space_group_comment
;
The symmetry employed for this shelxl refinement is uniquely defined
by the following loop, which should always be used as a source of
symmetry information in preference to the above space-group names.
They are only intended as comments.
;
_reflns_odcompleteness_completeness 99.92
_reflns_odcompleteness_iscentric 1
_reflns_odcompleteness_theta 27.42
_olex2_refinement_description
;
1. Fixed Uiso
 At 1.2 times of:
  All C(H) groups, All C(H,H) groups
 At 1.5 times of:
  All C(H,H,H) groups
2.a Secondary CH2 refined with riding coordinates:
 C27(H27A,H27B)
2.b Aromatic/amide H refined with riding coordinates:
 C13(H13), C2(H2), C14(H14), C19(H19), C8(H8), C22(H22), C16(H16), C5(H5),
 C3(H3), C10(H10), C21(H21), C11(H11), C20(H20), C9(H9)
2.c Idealised Me refined as rotating group:
 C23(H23A,H23B,H23C), C25(H25A,H25B,H25C), C26(H26A,H26B,H26C), C24(H24A,H24B,
 H24C)
;
_olex2_submission_special_instructions 'No special instructions were received'
_oxdiff_exptl_absorpt_empirical_details
;
Empirical correction (ABSPACK) includes:
- Absorption correction using spherical harmonics
- Frame scaling
- Detector area scaling
;
_oxdiff_exptl_absorpt_empirical_full_max 1.333
_oxdiff_exptl_absorpt_empirical_full_min 0.731

loop_
_space_group_symop_operation_xyz
'x, y, z'
'-x, y+1/2, -z+1/2'
'-x, -y, -z'
'x, -y-1/2, z-1/2'

loop_
_atom_site_label
_atom_site_type_symbol
_atom_site_fract_x
_atom_site_fract_y
_atom_site_fract_z
_atom_site_U_iso_or_equiv
_atom_site_adp_type
_atom_site_occupancy
_atom_site_site_symmetry_order
_atom_site_calc_flag
_atom_site_refinement_flags_posn
_atom_site_refinement_flags_adp
_atom_site_refinement_flags_occupancy
_atom_site_disorder_assembly
_atom_site_disorder_group
Si1 Si 0.24979(4) 0.23053(5) 0.73684(4) 0.01413(19) Uani 1 1 d . . . . .
Cl2 Cl 0.29763(6) 0.71700(8) 0.72661(5) 0.0466(3) Uani 1 1 d . . . . .
Cl1 Cl 0.24966(11) 0.59978(12) 0.87328(6) 0.0814(5) Uani 1 1 d . . . . .
F1 F 0.31842(9) 0.34225(12) 0.70372(8) 0.0205(3) Uani 1 1 d . . . . .
F2 F 0.17560(9) 0.32211(13) 0.78232(8) 0.0208(3) Uani 1 1 d . . . . .
N2 N 0.34165(12) 0.09959(17) 0.69252(11) 0.0146(4) Uani 1 1 d . . . . .
N1 N 0.16507(12) 0.07922(17) 0.76336(11) 0.0153(4) Uani 1 1 d . . . . .
N4 N 0.54228(16) 0.1534(2) 1.01918(13) 0.0291(5) Uani 1 1 d . . . . .
N3 N -0.03879(16) 0.2058(2) 0.44494(14) 0.0298(5) Uani 1 1 d . . . . .
C1 C 0.16824(15) 0.2227(2) 0.64190(14) 0.0152(4) Uani 1 1 d . . . . .
C12 C 0.33113(14) 0.2015(2) 0.82967(13) 0.0154(4) Uani 1 1 d . . . . .
C6 C 0.09197(14) 0.1392(2) 0.63899(13) 0.0151(4) Uani 1 1 d . . . . .
C13 C 0.32077(16) 0.2509(2) 0.90464(14) 0.0183(5) Uani 1 1 d . . . . .
H13 H 0.266861 0.296806 0.912682 0.022 Uiso 1 1 calc R . . . .
C18 C 0.41683(15) 0.0709(2) 0.74400(13) 0.0155(4) Uani 1 1 d . . . . .
C17 C 0.41280(15) 0.13035(19) 0.82193(13) 0.0142(4) Uani 1 1 d . . . . .
C7 C 0.09067(15) 0.0590(2) 0.70888(13) 0.0158(4) Uani 1 1 d . . . . .
C2 C 0.17118(16) 0.3020(2) 0.57713(14) 0.0200(5) Uani 1 1 d . . . . .
H2 H 0.220091 0.359014 0.576774 0.024 Uiso 1 1 calc R . . . .
C14 C 0.38878(17) 0.2333(2) 0.96751(14) 0.0200(5) Uani 1 1 d . . . . .
H14 H 0.378392 0.265721 1.016600 0.024 Uiso 1 1 calc R . . . .
C19 C 0.48688(16) -0.0108(2) 0.72283(15) 0.0205(5) Uani 1 1 d . . . . .
H19 H 0.538465 -0.029089 0.758099 0.025 Uiso 1 1 calc R . . . .
C8 C 0.02188(16) -0.0290(2) 0.72226(15) 0.0225(5) Uani 1 1 d . . . . .
H8 H -0.029178 -0.041609 0.685360 0.027 Uiso 1 1 calc R . . . .
C22 C 0.33407(16) 0.0470(2) 0.62019(14) 0.0192(5) Uani 1 1 d . . . . .
H22 H 0.282307 0.066871 0.585489 0.023 Uiso 1 1 calc R . . . .
C16 C 0.48380(15) 0.1137(2) 0.88316(14) 0.0174(4) Uani 1 1 d . . . . .
H16 H 0.537723 0.067975 0.874863 0.021 Uiso 1 1 calc R . . . .
C5 C 0.02241(16) 0.1334(2) 0.57595(14) 0.0201(5) Uani 1 1 d . . . . .
H5 H -0.027024 0.077186 0.576920 0.024 Uiso 1 1 calc R . . . .
C3 C 0.10317(18) 0.2980(2) 0.51341(15) 0.0237(5) Uani 1 1 d . . . . .
H3 H 0.107724 0.352283 0.471809 0.028 Uiso 1 1 calc R . . . .
C10 C 0.10828(18) -0.0791(2) 0.84568(16) 0.0273(5) Uani 1 1 d . . . . .
H10 H 0.116425 -0.125675 0.891402 0.033 Uiso 1 1 calc R . . . .
C21 C 0.40126(17) -0.0358(2) 0.59609(15) 0.0229(5) Uani 1 1 d . . . . .
H21 H 0.394604 -0.071124 0.546303 0.028 Uiso 1 1 calc R . . . .
C15 C 0.47285(17) 0.1672(2) 0.95786(13) 0.0191(5) Uani 1 1 d . . . . .
C11 C 0.17334(16) 0.0113(2) 0.82933(14) 0.0207(5) Uani 1 1 d . . . . .
H11 H 0.224796 0.025398 0.865605 0.025 Uiso 1 1 calc R . . . .
C20 C 0.47870(18) -0.0642(2) 0.64865(16) 0.0249(5) Uani 1 1 d . . . . .
H20 H 0.524774 -0.118870 0.634072 0.030 Uiso 1 1 calc R . . . .
C9 C 0.03039(18) -0.0980(2) 0.79149(16) 0.0269(5) Uani 1 1 d . . . . .
H9 H -0.015458 -0.155974 0.801397 0.032 Uiso 1 1 calc R . . . .
C4 C 0.02727(17) 0.2128(2) 0.51078(14) 0.0206(5) Uani 1 1 d . . . . .
C23 C -0.13266(18) 0.1564(3) 0.45510(16) 0.0304(6) Uani 1 1 d . . . . .
H23A H -0.126628 0.075306 0.476691 0.046 Uiso 1 1 calc GR . . . .
H23B H -0.168657 0.153226 0.405017 0.046 Uiso 1 1 calc GR . . . .
H23C H -0.164731 0.207837 0.490307 0.046 Uiso 1 1 calc GR . . . .
C25 C 0.63757(19) 0.1132(3) 1.00288(17) 0.0307(6) Uani 1 1 d . . . . .
H25A H 0.636210 0.027724 0.989850 0.046 Uiso 1 1 calc GR . . . .
H25B H 0.680419 0.126363 1.048604 0.046 Uiso 1 1 calc GR . . . .
H25C H 0.658726 0.159247 0.959477 0.046 Uiso 1 1 calc GR . . . .
C26 C 0.5293(2) 0.2086(3) 1.09532(16) 0.0333(6) Uani 1 1 d . . . . .
H26A H 0.534431 0.296010 1.091276 0.050 Uiso 1 1 calc GR . . . .
H26B H 0.577241 0.178758 1.133517 0.050 Uiso 1 1 calc GR . . . .
H26C H 0.467577 0.187638 1.111403 0.050 Uiso 1 1 calc GR . . . .
C24 C -0.0366(2) 0.3014(3) 0.38545(19) 0.0407(7) Uani 1 1 d . . . . .
H24A H -0.056350 0.377633 0.407030 0.061 Uiso 1 1 calc GR . . . .
H24B H -0.078949 0.280066 0.340761 0.061 Uiso 1 1 calc GR . . . .
H24C H 0.026819 0.309453 0.369341 0.061 Uiso 1 1 calc GR . . . .
C27 C 0.2423(3) 0.5929(3) 0.7713(2) 0.0517(9) Uani 1 1 d . . . . .
H27A H 0.175796 0.590666 0.752130 0.062 Uiso 1 1 calc R . . . .
H27B H 0.271404 0.517347 0.755392 0.062 Uiso 1 1 calc R . . . .

loop_
_atom_site_aniso_label
_atom_site_aniso_U_11
_atom_site_aniso_U_22
_atom_site_aniso_U_33
_atom_site_aniso_U_23
_atom_site_aniso_U_13
_atom_site_aniso_U_12
Si1 0.0106(3) 0.0135(3) 0.0180(3) -0.0012(2) -0.0011(2) -0.00042(19)
Cl2 0.0472(5) 0.0489(5) 0.0427(5) 0.0068(4) -0.0037(4) -0.0110(4)
Cl1 0.1277(11) 0.0706(8) 0.0490(6) -0.0094(5) 0.0270(6) -0.0484(7)
F1 0.0168(6) 0.0158(6) 0.0284(7) 0.0022(5) -0.0011(5) -0.0039(5)
F2 0.0156(6) 0.0210(7) 0.0256(7) -0.0059(6) -0.0004(5) 0.0048(5)
N2 0.0126(8) 0.0138(8) 0.0175(9) -0.0002(7) 0.0005(7) 0.0006(6)
N1 0.0122(8) 0.0148(9) 0.0185(9) 0.0008(7) -0.0008(7) -0.0008(7)
N4 0.0318(11) 0.0345(12) 0.0194(10) -0.0008(9) -0.0089(9) 0.0059(10)
N3 0.0279(11) 0.0371(13) 0.0228(11) 0.0042(9) -0.0091(9) -0.0046(10)
C1 0.0115(9) 0.0143(10) 0.0194(10) 0.0003(8) -0.0008(8) 0.0022(7)
C12 0.0108(9) 0.0145(10) 0.0208(11) -0.0021(8) -0.0001(8) -0.0035(7)
C6 0.0127(9) 0.0142(10) 0.0182(10) -0.0013(8) 0.0008(8) 0.0016(7)
C13 0.0150(10) 0.0197(10) 0.0205(11) -0.0018(9) 0.0039(8) -0.0016(8)
C18 0.0140(9) 0.0138(9) 0.0187(10) 0.0003(8) 0.0010(8) 0.0001(8)
C17 0.0136(9) 0.0118(9) 0.0172(10) -0.0004(8) 0.0006(8) -0.0014(7)
C7 0.0130(9) 0.0157(10) 0.0185(10) -0.0021(8) 0.0006(8) -0.0011(8)
C2 0.0169(10) 0.0204(11) 0.0227(11) 0.0030(9) 0.0009(9) -0.0009(8)
C14 0.0229(11) 0.0206(11) 0.0165(11) -0.0006(8) 0.0024(9) -0.0028(9)
C19 0.0172(10) 0.0190(11) 0.0252(12) 0.0000(9) 0.0007(9) 0.0056(8)
C8 0.0161(10) 0.0250(12) 0.0257(12) 0.0016(10) -0.0023(9) -0.0061(9)
C22 0.0179(10) 0.0201(11) 0.0196(11) -0.0044(9) 0.0008(8) -0.0004(8)
C16 0.0155(10) 0.0162(10) 0.0203(11) 0.0022(8) -0.0013(8) 0.0014(8)
C5 0.0166(10) 0.0204(11) 0.0230(11) -0.0015(9) -0.0013(9) -0.0023(8)
C3 0.0237(11) 0.0254(12) 0.0217(12) 0.0054(9) 0.0000(9) -0.0023(9)
C10 0.0268(12) 0.0259(12) 0.0289(13) 0.0103(10) 0.0010(10) -0.0069(10)
C21 0.0263(11) 0.0199(11) 0.0225(11) -0.0076(9) 0.0012(9) 0.0020(9)
C15 0.0230(11) 0.0149(10) 0.0189(11) 0.0030(8) -0.0026(9) -0.0027(8)
C11 0.0178(10) 0.0214(11) 0.0223(11) 0.0038(9) -0.0025(8) -0.0035(9)
C20 0.0259(12) 0.0193(11) 0.0299(13) -0.0047(10) 0.0047(10) 0.0085(9)
C9 0.0221(11) 0.0252(12) 0.0333(13) 0.0058(10) 0.0011(10) -0.0112(10)
C4 0.0180(10) 0.0248(11) 0.0184(11) -0.0009(9) -0.0028(9) 0.0022(9)
C23 0.0245(12) 0.0366(15) 0.0289(13) -0.0004(11) -0.0051(10) -0.0003(11)
C25 0.0278(13) 0.0320(14) 0.0305(14) 0.0073(11) -0.0103(11) 0.0002(11)
C26 0.0421(16) 0.0365(15) 0.0203(13) -0.0028(11) -0.0056(11) 0.0003(12)
C24 0.0441(17) 0.0462(18) 0.0294(15) 0.0115(13) -0.0130(13) -0.0060(14)
C27 0.068(2) 0.0379(18) 0.049(2) 0.0018(15) -0.0021(18) -0.0157(16)

loop_
_atom_type_symbol
_atom_type_description
_atom_type_scat_dispersion_real
_atom_type_scat_dispersion_imag
_atom_type_scat_source
C C 0.0033 0.0016 'International Tables Vol C Tables 4.2.6.8 and 6.1.1.4'
H H 0.0000 0.0000 'International Tables Vol C Tables 4.2.6.8 and 6.1.1.4'
Cl Cl 0.1484 0.1585 'International Tables Vol C Tables 4.2.6.8 and 6.1.1.4'
F F 0.0171 0.0103 'International Tables Vol C Tables 4.2.6.8 and 6.1.1.4'
N N 0.0061 0.0033 'International Tables Vol C Tables 4.2.6.8 and 6.1.1.4'
Si Si 0.0817 0.0704 'International Tables Vol C Tables 4.2.6.8 and 6.1.1.4'

loop_
_geom_angle_atom_site_label_1
_geom_angle_atom_site_label_2
_geom_angle_atom_site_label_3
_geom_angle
_geom_angle_site_symmetry_1
_geom_angle_site_symmetry_3
_geom_angle_publ_flag
F1 Si1 N2 89.26(7) . . ?
F1 Si1 N1 172.23(8) . . ?
F1 Si1 C1 94.23(8) . . ?
F1 Si1 C12 94.19(8) . . ?
F2 Si1 F1 96.73(8) . . ?
F2 Si1 N2 172.37(8) . . ?
F2 Si1 N1 89.14(7) . . ?
F2 Si1 C1 93.47(8) . . ?
F2 Si1 C12 94.23(9) . . ?
N2 Si1 N1 85.33(7) . . ?
C1 Si1 N2 90.78(8) . . ?
C1 Si1 N1 80.30(8) . . ?
C12 Si1 N2 80.58(9) . . ?
C12 Si1 N1 90.42(8) . . ?
C12 Si1 C1 167.84(10) . . ?
C18 N2 Si1 113.32(14) . . ?
C22 N2 Si1 127.18(15) . . ?
C22 N2 C18 119.47(19) . . ?
C7 N1 Si1 113.59(14) . . ?
C11 N1 Si1 126.64(15) . . ?
C11 N1 C7 119.52(19) . . ?
C15 N4 C25 119.9(2) . . ?
C15 N4 C26 119.8(2) . . ?
C26 N4 C25 118.3(2) . . ?
C4 N3 C23 118.8(2) . . ?
C4 N3 C24 118.0(2) . . ?
C23 N3 C24 114.6(2) . . ?
C6 C1 Si1 117.87(16) . . ?
C2 C1 Si1 125.73(17) . . ?
C2 C1 C6 116.0(2) . . ?
C13 C12 Si1 126.30(17) . . ?
C17 C12 Si1 117.43(16) . . ?
C17 C12 C13 116.1(2) . . ?
C1 C6 C7 114.26(19) . . ?
C5 C6 C1 123.1(2) . . ?
C5 C6 C7 122.7(2) . . ?
C14 C13 C12 122.1(2) . . ?
N2 C18 C17 113.29(18) . . ?
N2 C18 C19 120.8(2) . . ?
C19 C18 C17 125.9(2) . . ?
C12 C17 C18 114.43(19) . . ?
C16 C17 C12 123.2(2) . . ?
C16 C17 C18 122.39(19) . . ?
N1 C7 C6 113.31(18) . . ?
N1 C7 C8 120.5(2) . . ?
C8 C7 C6 126.1(2) . . ?
C3 C2 C1 122.2(2) . . ?
C13 C14 C15 121.1(2) . . ?
C20 C19 C18 119.4(2) . . ?
C9 C8 C7 119.5(2) . . ?
N2 C22 C21 122.2(2) . . ?
C17 C16 C15 119.6(2) . . ?
C6 C5 C4 120.1(2) . . ?
C2 C3 C4 121.3(2) . . ?
C11 C10 C9 118.1(2) . . ?
C22 C21 C20 118.2(2) . . ?
N4 C15 C14 121.4(2) . . ?
N4 C15 C16 120.8(2) . . ?
C14 C15 C16 117.7(2) . . ?
N1 C11 C10 122.8(2) . . ?
C19 C20 C21 119.9(2) . . ?
C10 C9 C8 119.5(2) . . ?
N3 C4 C5 121.6(2) . . ?
N3 C4 C3 121.0(2) . . ?
C5 C4 C3 117.3(2) . . ?
Cl1 C27 Cl2 113.8(2) . . ?

loop_
_geom_bond_atom_site_label_1
_geom_bond_atom_site_label_2
_geom_bond_distance
_geom_bond_site_symmetry_2
_geom_bond_publ_flag
Si1 F1 1.6816(14) . ?
Si1 F2 1.6790(14) . ?
Si1 N2 2.1080(19) . ?
Si1 N1 2.1087(19) . ?
Si1 C1 1.915(2) . ?
Si1 C12 1.909(2) . ?
Cl2 C27 1.765(4) . ?
Cl1 C27 1.734(4) . ?
N2 C18 1.361(3) . ?
N2 C22 1.356(3) . ?
N1 C7 1.366(3) . ?
N1 C11 1.344(3) . ?
N4 C15 1.385(3) . ?
N4 C25 1.461(4) . ?
N4 C26 1.455(3) . ?
N3 C4 1.405(3) . ?
N3 C23 1.453(3) . ?
N3 C24 1.457(4) . ?
C1 C6 1.409(3) . ?
C1 C2 1.406(3) . ?
C12 C13 1.404(3) . ?
C12 C17 1.404(3) . ?
C6 C7 1.479(3) . ?
C6 C5 1.401(3) . ?
C13 C14 1.396(3) . ?
C18 C17 1.483(3) . ?
C18 C19 1.399(3) . ?
C17 C16 1.403(3) . ?
C7 C8 1.397(3) . ?
C2 C3 1.394(3) . ?
C14 C15 1.409(3) . ?
C19 C20 1.389(3) . ?
C8 C9 1.397(4) . ?
C22 C21 1.394(3) . ?
C16 C15 1.419(3) . ?
C5 C4 1.415(3) . ?
C3 C4 1.417(3) . ?
C10 C11 1.391(3) . ?
C10 C9 1.396(4) . ?
C21 C20 1.394(4) . ?
